data_7710457
loop_
_publ_author_name
'Riffel, Madeline N.'
'Siegel, Lukas'
'Oliver, Allen Grayson'
'Tsui, Emily Y.'

_publ_section_title
;
 Cluster Self-Assembly and Anion Binding by Metal Complexes of
 Non-Innocent Thiazolidinyl-Thiolate Ligands
;
_journal_name_full 'Dalton Transactions'
_journal_paper_doi 10.1039/D2DT01339H
_journal_year 2022
_chemical_formula_moiety '2(C39 H54 N9 S6 Zn3), 5(N O3), C F3 O3 S, 6(C2 H3 N)'
_chemical_formula_sum 'C91 H126 F3 N29 O18 S13 Zn6'
_chemical_formula_weight 2780.20
_space_group_crystal_system triclinic
_space_group_IT_number 2
_space_group_name_Hall '-P 1'
_space_group_name_H-M_alt 'P -1'
_atom_sites_solution_hydrogens mixed
_atom_sites_solution_primary dual
_atom_sites_solution_secondary difmap
_audit_creation_method SHELXL-2018/3
_audit_update_record
;
2022-04-20 deposited with the CCDC.	2022-06-08 downloaded from the CCDC.
;
_cell_angle_alpha 78.421(2)
_cell_angle_beta 79.935(2)
_cell_angle_gamma 77.547(2)
_cell_formula_units_Z 1
_cell_length_a 10.3083(6)
_cell_length_b 13.1828(9)
_cell_length_c 22.5513(15)
_cell_measurement_reflns_used 9362
_cell_measurement_temperature 120(2)
_cell_measurement_theta_max 28.30
_cell_measurement_theta_min 2.72
_cell_volume 2903.7(3)
_computing_cell_refinement 'Bruker SAINT (Bruker, 2021)'
_computing_data_collection 'Bruker APEX-4 (Bruker, 2021)'
_computing_data_reduction 'Bruker SAINT (Bruker, 2021)'
_computing_molecular_graphics 'Mercury (Macrae et al., 2020)'
_computing_publication_material 'CIFTAB (Sheldrick, 2008)'
_computing_structure_refinement 'SHELXL-2018/3 (Sheldrick, 2015b)'
_computing_structure_solution 'SHELXT-2018/2 (Sheldrick, 2015a)'
_diffrn_ambient_temperature 120(2)
_diffrn_detector_area_resol_mean 7.41
_diffrn_measured_fraction_theta_full 1.000
_diffrn_measured_fraction_theta_max 0.998
_diffrn_measurement_device_type 'Bruker PHOTON-II'
_diffrn_measurement_method 'combination of \w and \f-scans '
_diffrn_radiation_type MoK\a
_diffrn_radiation_wavelength 0.71073
_diffrn_reflns_av_R_equivalents 0.0207
_diffrn_reflns_av_unetI/netI 0.0146
_diffrn_reflns_Laue_measured_fraction_full 1.000
_diffrn_reflns_Laue_measured_fraction_max 0.998
_diffrn_reflns_limit_h_max 13
_diffrn_reflns_limit_h_min -13
_diffrn_reflns_limit_k_max 17
_diffrn_reflns_limit_k_min -17
_diffrn_reflns_limit_l_max 30
_diffrn_reflns_limit_l_min -30
_diffrn_reflns_number 79779
_diffrn_reflns_point_group_measured_fraction_full 1.000
_diffrn_reflns_point_group_measured_fraction_max 0.998
_diffrn_reflns_theta_full 25.242
_diffrn_reflns_theta_max 28.330
_diffrn_reflns_theta_min 1.605
_diffrn_source 'fine-focus sealed tube'
_exptl_absorpt_coefficient_mu 1.533
_exptl_absorpt_correction_T_max 1.0000
_exptl_absorpt_correction_T_min 0.6398
_exptl_absorpt_correction_type numerical
_exptl_absorpt_process_details 'SADABS (Bruker, 2021)'
_exptl_crystal_colour colorless
_exptl_crystal_density_diffrn 1.590
_exptl_crystal_description needle
_exptl_crystal_F_000 1434
_exptl_crystal_size_max 0.435
_exptl_crystal_size_mid 0.220
_exptl_crystal_size_min 0.176
_refine_diff_density_max 2.630
_refine_diff_density_min -1.182
_refine_diff_density_rms 0.087
_refine_ls_extinction_method none
_refine_ls_goodness_of_fit_ref 1.027
_refine_ls_hydrogen_treatment mixed
_refine_ls_matrix_type full
_refine_ls_number_parameters 793
_refine_ls_number_reflns 14444
_refine_ls_number_restraints 0
_refine_ls_restrained_S_all 1.027
_refine_ls_R_factor_all 0.0397
_refine_ls_R_factor_gt 0.0356
_refine_ls_shift/su_max 0.002
_refine_ls_shift/su_mean 0.000
_refine_ls_structure_factor_coef Fsqd
_refine_ls_weighting_details 'w=1/[\s^2^(Fo^2^)+(0.0458P)^2^+5.2787P] where P=(Fo^2^+2Fc^2^)/3'
_refine_ls_weighting_scheme calc
_refine_ls_wR_factor_gt 0.0931
_refine_ls_wR_factor_ref 0.0963
_reflns_Friedel_coverage 0.000
_reflns_number_gt 13148
_reflns_number_total 14444
_reflns_threshold_expression 'I > 2\s(I)'
_cod_data_source_file d2dt01339h2.cif
_cod_data_source_block mr2189
_cod_database_code 7710457
_shelx_shelxl_version_number 2018/3
_shelx_space_group_comment
;
The symmetry employed for this shelxl refinement is uniquely defined
by the following loop, which should always be used as a source of
symmetry information in preference to the above space-group names.
They are only intended as comments.
;
_shelx_estimated_absorpt_t_min 0.555
_shelx_estimated_absorpt_t_max 0.774
_diffrn_source_monochromator 'Bruker TRIUMPH curved-graphite'

loop_
_space_group_symop_operation_xyz
'x, y, z'
'-x, -y, -z'

loop_
_atom_site_label
_atom_site_type_symbol
_atom_site_fract_x
_atom_site_fract_y
_atom_site_fract_z
_atom_site_U_iso_or_equiv
_atom_site_adp_type
_atom_site_occupancy
_atom_site_site_symmetry_order
_atom_site_calc_flag
_atom_site_refinement_flags_posn
_atom_site_refinement_flags_adp
_atom_site_refinement_flags_occupancy
_atom_site_disorder_assembly
_atom_site_disorder_group
Zn1 Zn 0.63106(2) 0.80100(2) 0.36636(2) 0.01674(6) Uani 1 1 d . . . . .
Zn2 Zn 0.53846(2) 0.94159(2) 0.20024(2) 0.01160(6) Uani 1 1 d . . . . .
Zn3 Zn 0.77428(3) 0.65028(2) 0.22487(2) 0.01845(6) Uani 1 1 d . . . . .
S1 S 0.79936(6) 0.67302(4) 0.32252(2) 0.02138(11) Uani 1 1 d . . . . .
S2 S 0.27890(10) 0.66633(10) 0.48996(4) 0.0627(3) Uani 1 1 d . . . . .
S3 S 0.55233(5) 0.95607(4) 0.30169(2) 0.01487(9) Uani 1 1 d . . . . .
S4 S 0.10602(5) 1.02636(5) 0.15380(2) 0.02142(11) Uani 1 1 d . . . . .
S5 S 0.65394(5) 0.78975(4) 0.16151(2) 0.01609(10) Uani 1 1 d . . . . .
S6 S 0.63373(9) 0.33153(5) 0.23962(3) 0.03759(16) Uani 1 1 d . . . . .
N1 N 0.80173(18) 0.82897(15) 0.39874(8) 0.0180(3) Uani 1 1 d . . . . .
N2 N 0.5656(2) 0.82392(19) 0.45671(8) 0.0259(4) Uani 1 1 d . . . . .
N3 N 0.4507(2) 0.73063(18) 0.39328(10) 0.0283(5) Uani 1 1 d . . . . .
H3 H 0.409(3) 0.735(2) 0.3637(15) 0.030(8) Uiso 1 1 d . . . . .
N4 N 0.67179(16) 1.05150(13) 0.17633(8) 0.0129(3) Uani 1 1 d . . . . .
N5 N 0.47437(16) 1.04397(13) 0.12344(7) 0.0128(3) Uani 1 1 d . . . . .
N6 N 0.32867(17) 0.92631(14) 0.20424(8) 0.0147(3) Uani 1 1 d . . . . .
H6 H 0.313(3) 0.865(2) 0.2184(13) 0.017(6) Uiso 1 1 d . . . . .
N7 N 0.94669(19) 0.69271(15) 0.16405(9) 0.0213(4) Uani 1 1 d . . . . .
N8 N 0.8996(2) 0.50723(15) 0.20990(10) 0.0267(4) Uani 1 1 d . . . . .
N9 N 0.6405(2) 0.53229(15) 0.24316(10) 0.0240(4) Uani 1 1 d . . . . .
H9 H 0.570(3) 0.541(3) 0.2681(15) 0.031(8) Uiso 1 1 d . . . . .
C1 C 0.9160(2) 0.76602(18) 0.30552(10) 0.0211(4) Uani 1 1 d . . . . .
H1A H 1.004201 0.731787 0.286380 0.025 Uiso 1 1 calc R U . . .
H1B H 0.881263 0.828271 0.276094 0.025 Uiso 1 1 calc R U . . .
C2 C 0.9337(2) 0.8017(2) 0.36362(10) 0.0220(4) Uani 1 1 d . . . . .
H2A H 0.990558 0.744262 0.388305 0.026 Uiso 1 1 calc R U . . .
H2B H 0.978163 0.863631 0.352821 0.026 Uiso 1 1 calc R U . . .
C3 C 0.7874(2) 0.8529(2) 0.45194(10) 0.0243(5) Uani 1 1 d . . . . .
C4 C 0.6485(2) 0.8573(2) 0.48572(10) 0.0274(5) Uani 1 1 d . . . . .
C5 C 0.6058(3) 0.8852(3) 0.54286(12) 0.0390(7) Uani 1 1 d . . . . .
H5 H 0.663492 0.909389 0.563237 0.047 Uiso 1 1 calc R U . . .
C6 C 0.4748(3) 0.8766(3) 0.56960(12) 0.0480(8) Uani 1 1 d . . . . .
H6A H 0.442114 0.896571 0.608466 0.058 Uiso 1 1 calc R U . . .
C7 C 0.3920(3) 0.8393(3) 0.54030(12) 0.0449(8) Uani 1 1 d . . . . .
H7 H 0.303721 0.831737 0.558896 0.054 Uiso 1 1 calc R U . . .
C8 C 0.4421(2) 0.8132(2) 0.48261(11) 0.0326(6) Uani 1 1 d . . . . .
C9 C 0.3608(3) 0.7760(3) 0.44327(11) 0.0348(6) Uani 1 1 d . . . . .
C10 C 0.4984(3) 0.6160(2) 0.41377(15) 0.0425(7) Uani 1 1 d . . . . .
H10A H 0.563991 0.605431 0.442713 0.051 Uiso 1 1 calc R U . . .
H10B H 0.542338 0.581685 0.378313 0.051 Uiso 1 1 calc R U . . .
C11 C 0.3768(4) 0.5693(3) 0.44471(17) 0.0565(10) Uani 1 1 d . . . . .
H11A H 0.403704 0.500861 0.471120 0.068 Uiso 1 1 calc R U . . .
H11B H 0.325029 0.558677 0.414118 0.068 Uiso 1 1 calc R U . . .
C12 C 0.8984(3) 0.8695(3) 0.48165(13) 0.0415(7) Uani 1 1 d . . . . .
H12A H 0.934754 0.930621 0.458108 0.062 Uiso 1 1 calc R U . . .
H12B H 0.969551 0.806701 0.482929 0.062 Uiso 1 1 calc R U . . .
H12C H 0.863526 0.882100 0.523367 0.062 Uiso 1 1 calc R U . . .
C13 C 0.2573(3) 0.8695(3) 0.41865(13) 0.0408(7) Uani 1 1 d . . . . .
H13A H 0.303321 0.924450 0.393553 0.061 Uiso 1 1 calc R U . . .
H13B H 0.197997 0.897736 0.452885 0.061 Uiso 1 1 calc R U . . .
H13C H 0.204038 0.846298 0.393702 0.061 Uiso 1 1 calc R U . . .
C14 C 0.6762(2) 1.04361(16) 0.28476(9) 0.0160(4) Uani 1 1 d . . . . .
H14A H 0.628311 1.116066 0.288798 0.019 Uiso 1 1 calc R U . . .
H14B H 0.738139 1.020937 0.315898 0.019 Uiso 1 1 calc R U . . .
C15 C 0.75950(19) 1.04653(16) 0.22130(9) 0.0149(4) Uani 1 1 d . . . . .
H15A H 0.803140 1.108955 0.211180 0.018 Uiso 1 1 calc R U . . .
H15B H 0.830431 0.982585 0.220917 0.018 Uiso 1 1 calc R U . . .
C16 C 0.66400(19) 1.11803(15) 0.12692(9) 0.0135(3) Uani 1 1 d . . . . .
C17 C 0.55369(19) 1.11196(15) 0.09298(9) 0.0137(4) Uani 1 1 d . . . . .
C18 C 0.5274(2) 1.17169(17) 0.03719(10) 0.0195(4) Uani 1 1 d . . . . .
H18 H 0.582814 1.220002 0.015772 0.023 Uiso 1 1 calc R U . . .
C19 C 0.4165(2) 1.15903(19) 0.01304(10) 0.0235(4) Uani 1 1 d . . . . .
H19 H 0.397461 1.197964 -0.025720 0.028 Uiso 1 1 calc R U . . .
C20 C 0.3349(2) 1.09028(19) 0.04527(10) 0.0219(4) Uani 1 1 d . . . . .
H20 H 0.259067 1.081720 0.029436 0.026 Uiso 1 1 calc R U . . .
C21 C 0.3671(2) 1.03355(16) 0.10198(9) 0.0152(4) Uani 1 1 d . . . . .
C22 C 0.28489(19) 0.95637(17) 0.14289(9) 0.0154(4) Uani 1 1 d . . . . .
C23 C 0.2428(2) 0.9945(2) 0.24612(10) 0.0220(4) Uani 1 1 d . . . . .
H23A H 0.267170 1.065220 0.237170 0.026 Uiso 1 1 calc R U . . .
H23B H 0.254186 0.963305 0.289076 0.026 Uiso 1 1 calc R U . . .
C24 C 0.0987(2) 1.0027(2) 0.23589(10) 0.0264(5) Uani 1 1 d . . . . .
H24A H 0.038842 1.061688 0.253771 0.032 Uiso 1 1 calc R U . . .
H24B H 0.066046 0.936493 0.254295 0.032 Uiso 1 1 calc R U . . .
C25 C 0.7506(2) 1.19825(18) 0.10075(10) 0.0234(4) Uani 1 1 d . . . . .
H25A H 0.809115 1.177635 0.064252 0.035 Uiso 1 1 calc R U . . .
H25B H 0.805655 1.202493 0.131175 0.035 Uiso 1 1 calc R U . . .
H25C H 0.693952 1.267174 0.089689 0.035 Uiso 1 1 calc R U . . .
C26 C 0.2964(2) 0.85837(19) 0.11477(10) 0.0223(4) Uani 1 1 d . . . . .
H26A H 0.244561 0.809493 0.142459 0.033 Uiso 1 1 calc R U . . .
H26B H 0.390722 0.823949 0.108203 0.033 Uiso 1 1 calc R U . . .
H26C H 0.261145 0.878639 0.075562 0.033 Uiso 1 1 calc R U . . .
C27 C 0.7970(2) 0.83028(17) 0.10778(10) 0.0192(4) Uani 1 1 d . . . . .
H27A H 0.808078 0.796508 0.071304 0.023 Uiso 1 1 calc R U . . .
H27B H 0.776126 0.907514 0.094211 0.023 Uiso 1 1 calc R U . . .
C28 C 0.9299(2) 0.80235(18) 0.13405(10) 0.0216(4) Uani 1 1 d . . . . .
H28A H 1.005156 0.812360 0.100899 0.026 Uiso 1 1 calc R U . . .
H28B H 0.928782 0.848563 0.163815 0.026 Uiso 1 1 calc R U . . .
C29 C 1.0435(2) 0.61953(19) 0.14922(11) 0.0254(5) Uani 1 1 d . . . . .
C30 C 1.0236(3) 0.5107(2) 0.18000(13) 0.0300(5) Uani 1 1 d . . . . .
C31 C 1.1168(3) 0.4184(2) 0.17551(18) 0.0460(8) Uani 1 1 d . . . . .
H31 H 1.204903 0.420114 0.154600 0.055 Uiso 1 1 calc R U . . .
C32 C 1.0771(4) 0.3225(2) 0.2027(2) 0.0573(10) Uani 1 1 d . . . . .
H32 H 1.139627 0.258303 0.201030 0.069 Uiso 1 1 calc R U . . .
C33 C 0.9486(4) 0.3205(2) 0.23195(17) 0.0480(8) Uani 1 1 d . . . . .
H33 H 0.920821 0.255663 0.249914 0.058 Uiso 1 1 calc R U . . .
C34 C 0.8599(3) 0.41666(19) 0.23441(13) 0.0322(6) Uani 1 1 d . . . . .
C35 C 0.7155(3) 0.42584(18) 0.26463(12) 0.0293(5) Uani 1 1 d . . . . .
C36 C 0.5955(3) 0.53104(19) 0.18405(12) 0.0290(5) Uani 1 1 d . . . . .
H36A H 0.672940 0.528060 0.151182 0.035 Uiso 1 1 calc R U . . .
H36B H 0.529448 0.595887 0.172871 0.035 Uiso 1 1 calc R U . . .
C37 C 0.5315(3) 0.4340(2) 0.19159(14) 0.0379(7) Uani 1 1 d . . . . .
H37A H 0.533334 0.413658 0.151474 0.046 Uiso 1 1 calc R U . . .
H37B H 0.437384 0.447680 0.211471 0.046 Uiso 1 1 calc R U . . .
C38 C 1.1660(3) 0.6298(2) 0.10352(14) 0.0353(6) Uani 1 1 d . . . . .
H38A H 1.156793 0.701904 0.080666 0.053 Uiso 1 1 calc R U . . .
H38B H 1.176385 0.580210 0.075176 0.053 Uiso 1 1 calc R U . . .
H38C H 1.245061 0.613897 0.124772 0.053 Uiso 1 1 calc R U . . .
C39 C 0.7097(4) 0.4029(2) 0.33414(13) 0.0387(7) Uani 1 1 d . . . . .
H39A H 0.760787 0.332218 0.346605 0.058 Uiso 1 1 calc R U . . .
H39B H 0.616132 0.406795 0.353191 0.058 Uiso 1 1 calc R U . . .
H39C H 0.748471 0.455138 0.347171 0.058 Uiso 1 1 calc R U . . .
O1 O 0.3123(5) 0.7304(3) 0.28831(15) 0.1125(18) Uani 1 1 d . . . . .
O2 O 0.3561(3) 0.5626(2) 0.30479(13) 0.0675(8) Uani 1 1 d . . . . .
O3 O 0.2231(3) 0.6485(3) 0.24105(13) 0.0645(8) Uani 1 1 d . . . . .
N10 N 0.2969(2) 0.6467(2) 0.27761(10) 0.0330(5) Uani 1 1 d . . . . .
O4 O 1.0958(3) 1.1056(4) 0.36231(15) 0.0917(13) Uani 1 1 d . . . . .
O5 O 0.8909(3) 1.1069(3) 0.35150(14) 0.0734(10) Uani 1 1 d . . . . .
O6 O 0.9377(4) 1.2076(3) 0.40241(18) 0.0919(13) Uani 1 1 d . . . . .
N11 N 0.9776(2) 1.13114(18) 0.37352(9) 0.0283(4) Uani 1 1 d . . . . .
O21 O -0.0230(5) 0.8945(5) -0.0096(2) 0.0532(13) Uani 0.5 1 d . . P A -1
O22 O -0.0948(12) 1.0530(10) -0.0026(4) 0.104(5) Uani 0.5 1 d . . P A -1
O23 O 0.1164(8) 0.9829(8) -0.0025(4) 0.061(3) Uani 0.5 1 d . . P A -1
N12 N 0.0040(13) 0.9792(6) -0.0042(4) 0.0328(18) Uani 0.5 1 d . . P A -1
S7 S 0.4417(6) 0.4727(4) -0.00530(18) 0.0273(7) Uani 0.5 1 d . . P B -1
O7 O 0.5108(10) 0.4034(14) -0.0483(8) 0.032(2) Uani 0.5 1 d . . P B -1
O8 O 0.3961(10) 0.4174(9) 0.0556(4) 0.0361(17) Uani 0.5 1 d . . P B -1
O9 O 0.3505(16) 0.5647(12) -0.0292(7) 0.039(2) Uani 0.5 1 d . . P B -1
C40 C 0.573(3) 0.534(2) 0.0075(10) 0.039(6) Uani 0.5 1 d . . P B -1
F1 F 0.6352(9) 0.5823(7) -0.0401(3) 0.0371(14) Uani 0.5 1 d . . P B -1
F2 F 0.6724(15) 0.4546(10) 0.0339(7) 0.045(2) Uani 0.5 1 d . . P B -1
F3 F 0.5313(9) 0.5951(12) 0.0502(7) 0.042(2) Uani 0.5 1 d . . P B -1
N13 N 0.3923(3) 1.2161(3) 0.2213(2) 0.0773(13) Uani 1 1 d . . . . .
C41 C 0.3487(4) 1.2515(3) 0.2649(2) 0.0597(10) Uani 1 1 d . . . . .
C42 C 0.2908(6) 1.2996(5) 0.3198(2) 0.0880(16) Uani 1 1 d . . . . .
H42A H 0.299368 1.372107 0.314110 0.132 Uiso 1 1 d R U . . .
H42B H 0.336028 1.260566 0.353460 0.132 Uiso 1 1 d R U . . .
H42C H 0.197646 1.294917 0.330030 0.132 Uiso 1 1 d R U . . .
N14 N 0.8179(4) 0.6134(3) 0.5150(2) 0.0762(11) Uani 1 1 d . . . . .
C43 C 0.8892(4) 0.5875(3) 0.5499(2) 0.0634(11) Uani 1 1 d . . . . .
C44 C 0.9843(5) 0.5526(4) 0.5923(3) 0.0886(16) Uani 1 1 d . . . . .
H44A H 0.936695 0.567633 0.631006 0.133 Uiso 1 1 d R U . . .
H44B H 1.056435 0.591183 0.582986 0.133 Uiso 1 1 d R U . . .
H44C H 1.018335 0.478044 0.598207 0.133 Uiso 1 1 d R U . . .
N15 N 0.8786(4) 0.5747(3) 0.05902(17) 0.0714(10) Uani 1 1 d . . . . .
C45 C 0.9126(4) 0.6176(3) 0.0110(2) 0.0583(9) Uani 1 1 d . . . . .
C46 C 0.9550(7) 0.6766(4) -0.0434(3) 0.107(2) Uani 1 1 d . . . . .
H46A H 0.992705 0.735457 -0.040173 0.161 Uiso 1 1 d R U . . .
H46B H 0.890085 0.696367 -0.071393 0.161 Uiso 1 1 d R U . . .
H46C H 1.027922 0.629867 -0.062433 0.161 Uiso 1 1 d R U . . .

loop_
_atom_site_aniso_label
_atom_site_aniso_U_11
_atom_site_aniso_U_22
_atom_site_aniso_U_33
_atom_site_aniso_U_23
_atom_site_aniso_U_13
_atom_site_aniso_U_12
Zn1 0.01802(12) 0.02222(12) 0.01133(11) 0.00087(9) -0.00462(8) -0.00802(9)
Zn2 0.01122(10) 0.01219(10) 0.01133(10) 0.00023(8) -0.00294(8) -0.00303(8)
Zn3 0.02534(13) 0.01237(11) 0.01773(12) -0.00184(9) -0.00831(9) -0.00009(9)
S1 0.0302(3) 0.0171(2) 0.0175(2) -0.00063(19) -0.0095(2) -0.0032(2)
S2 0.0547(5) 0.1021(8) 0.0344(4) 0.0219(4) -0.0032(4) -0.0551(5)
S3 0.0141(2) 0.0200(2) 0.0113(2) -0.00098(17) -0.00255(16) -0.00592(17)
S4 0.0114(2) 0.0334(3) 0.0177(2) -0.0012(2) -0.00322(18) -0.0023(2)
S5 0.0187(2) 0.0123(2) 0.0170(2) -0.00171(17) -0.00543(18) -0.00064(17)
S6 0.0599(5) 0.0142(3) 0.0430(4) -0.0024(2) -0.0178(3) -0.0097(3)
N1 0.0163(8) 0.0251(9) 0.0136(8) -0.0027(7) -0.0030(6) -0.0060(7)
N2 0.0182(9) 0.0475(13) 0.0118(8) 0.0002(8) -0.0032(7) -0.0095(8)
N3 0.0271(10) 0.0375(12) 0.0225(10) 0.0100(8) -0.0120(8) -0.0178(9)
N4 0.0114(7) 0.0138(7) 0.0138(7) -0.0038(6) -0.0008(6) -0.0027(6)
N5 0.0126(7) 0.0129(7) 0.0120(7) -0.0011(6) -0.0013(6) -0.0016(6)
N6 0.0140(8) 0.0182(8) 0.0122(7) 0.0010(6) -0.0031(6) -0.0055(6)
N7 0.0199(9) 0.0207(9) 0.0239(9) -0.0058(7) -0.0087(7) 0.0011(7)
N8 0.0348(11) 0.0170(9) 0.0290(10) -0.0044(8) -0.0163(9) 0.0034(8)
N9 0.0362(11) 0.0131(8) 0.0244(10) -0.0010(7) -0.0125(9) -0.0035(8)
C1 0.0197(10) 0.0264(11) 0.0170(10) -0.0053(8) -0.0020(8) -0.0028(8)
C2 0.0167(10) 0.0333(12) 0.0171(10) -0.0056(9) -0.0029(8) -0.0051(9)
C3 0.0197(10) 0.0386(13) 0.0173(10) -0.0069(9) -0.0050(8) -0.0074(9)
C4 0.0215(11) 0.0472(15) 0.0137(10) -0.0052(9) -0.0034(8) -0.0061(10)
C5 0.0312(13) 0.069(2) 0.0175(11) -0.0150(12) -0.0039(10) -0.0042(13)
C6 0.0351(15) 0.088(3) 0.0155(11) -0.0125(13) 0.0026(10) -0.0007(15)
C7 0.0236(12) 0.084(2) 0.0196(12) -0.0008(13) 0.0026(10) -0.0068(14)
C8 0.0208(11) 0.0585(17) 0.0151(10) 0.0054(10) -0.0027(8) -0.0109(11)
C9 0.0212(11) 0.0632(18) 0.0191(11) 0.0105(11) -0.0028(9) -0.0220(12)
C10 0.0426(16) 0.0366(15) 0.0498(17) 0.0176(13) -0.0211(14) -0.0216(13)
C11 0.060(2) 0.058(2) 0.055(2) 0.0267(17) -0.0226(17) -0.0401(18)
C12 0.0260(13) 0.079(2) 0.0303(14) -0.0245(14) -0.0082(10) -0.0147(14)
C13 0.0182(11) 0.076(2) 0.0268(13) -0.0021(13) -0.0044(10) -0.0103(13)
C14 0.0177(9) 0.0182(9) 0.0143(9) -0.0036(7) -0.0031(7) -0.0069(7)
C15 0.0126(8) 0.0165(9) 0.0165(9) -0.0026(7) -0.0024(7) -0.0043(7)
C16 0.0145(8) 0.0125(8) 0.0134(8) -0.0040(7) 0.0009(7) -0.0032(7)
C17 0.0141(8) 0.0127(8) 0.0133(9) -0.0021(7) 0.0001(7) -0.0020(7)
C18 0.0217(10) 0.0191(10) 0.0153(9) 0.0022(8) -0.0010(8) -0.0046(8)
C19 0.0238(11) 0.0302(12) 0.0138(9) 0.0046(8) -0.0057(8) -0.0045(9)
C20 0.0169(9) 0.0321(12) 0.0158(10) 0.0008(8) -0.0061(8) -0.0042(8)
C21 0.0137(9) 0.0180(9) 0.0133(9) -0.0020(7) -0.0021(7) -0.0024(7)
C22 0.0111(8) 0.0224(10) 0.0133(9) -0.0015(7) -0.0032(7) -0.0043(7)
C23 0.0145(9) 0.0365(12) 0.0162(9) -0.0082(9) -0.0014(7) -0.0043(9)
C24 0.0138(9) 0.0472(15) 0.0182(10) -0.0070(10) -0.0007(8) -0.0057(9)
C25 0.0305(12) 0.0233(11) 0.0198(10) 0.0006(8) -0.0021(9) -0.0174(9)
C26 0.0227(10) 0.0263(11) 0.0217(10) -0.0077(9) -0.0043(8) -0.0081(9)
C27 0.0217(10) 0.0183(10) 0.0149(9) -0.0026(7) -0.0005(8) 0.0003(8)
C28 0.0218(10) 0.0206(10) 0.0229(10) -0.0063(8) -0.0024(8) -0.0034(8)
C29 0.0222(11) 0.0274(11) 0.0304(12) -0.0136(9) -0.0120(9) 0.0017(9)
C30 0.0282(12) 0.0247(12) 0.0383(14) -0.0109(10) -0.0165(10) 0.0070(10)
C31 0.0348(15) 0.0325(15) 0.070(2) -0.0161(14) -0.0210(15) 0.0123(12)
C32 0.051(2) 0.0238(14) 0.093(3) -0.0112(16) -0.029(2) 0.0171(13)
C33 0.058(2) 0.0173(12) 0.067(2) -0.0024(13) -0.0257(17) 0.0062(12)
C34 0.0454(15) 0.0170(11) 0.0346(13) -0.0027(9) -0.0194(12) 0.0028(10)
C35 0.0475(15) 0.0113(9) 0.0312(12) 0.0002(9) -0.0169(11) -0.0041(9)
C36 0.0445(14) 0.0183(10) 0.0284(12) -0.0023(9) -0.0168(11) -0.0074(10)
C37 0.0594(19) 0.0216(12) 0.0406(15) -0.0022(11) -0.0240(14) -0.0133(12)
C38 0.0242(12) 0.0380(14) 0.0476(16) -0.0250(13) -0.0027(11) 0.0001(10)
C39 0.0641(19) 0.0199(12) 0.0322(14) 0.0049(10) -0.0194(13) -0.0066(12)
O1 0.233(5) 0.077(2) 0.0650(19) 0.0448(16) -0.096(3) -0.102(3)
O2 0.0583(16) 0.0610(17) 0.0616(17) 0.0233(13) -0.0064(13) 0.0024(13)
O3 0.0478(14) 0.100(2) 0.0521(15) -0.0310(15) -0.0207(12) 0.0005(14)
N10 0.0244(10) 0.0436(13) 0.0294(11) 0.0039(9) -0.0064(8) -0.0099(9)
O4 0.0308(13) 0.181(4) 0.080(2) -0.085(2) -0.0012(13) -0.0016(17)
O5 0.0486(14) 0.130(3) 0.0692(18) -0.0612(19) 0.0141(13) -0.0527(17)
O6 0.096(2) 0.080(2) 0.113(3) -0.059(2) -0.062(2) 0.0330(19)
N11 0.0265(10) 0.0386(12) 0.0187(9) -0.0060(8) -0.0032(8) -0.0024(9)
O21 0.057(3) 0.085(4) 0.027(2) -0.011(2) 0.0068(19) -0.042(3)
O22 0.126(10) 0.101(8) 0.035(4) -0.010(5) -0.004(5) 0.077(7)
O23 0.047(4) 0.109(8) 0.038(3) 0.005(4) -0.022(3) -0.044(5)
N12 0.031(2) 0.048(6) 0.012(3) 0.003(3) -0.003(2) 0.001(5)
S7 0.0422(14) 0.0165(13) 0.0165(12) -0.0003(8) 0.0030(9) 0.0007(12)
O7 0.043(5) 0.026(3) 0.025(3) -0.008(2) 0.004(4) -0.004(4)
O8 0.053(5) 0.028(2) 0.021(4) 0.002(3) 0.005(3) -0.007(3)
O9 0.049(6) 0.027(5) 0.034(4) 0.001(3) -0.008(3) 0.006(3)
C40 0.050(8) 0.023(6) 0.050(9) -0.008(4) -0.008(5) -0.017(5)
F1 0.052(4) 0.025(2) 0.031(4) -0.002(2) 0.001(2) -0.010(2)
F2 0.053(4) 0.030(4) 0.050(3) -0.002(3) -0.021(3) 0.001(3)
F3 0.073(6) 0.027(2) 0.027(2) -0.0081(17) -0.007(5) -0.007(5)
N13 0.0430(17) 0.055(2) 0.145(4) -0.049(2) -0.012(2) -0.0042(15)
C41 0.049(2) 0.0383(18) 0.096(3) -0.008(2) -0.027(2) -0.0081(15)
C42 0.111(4) 0.094(4) 0.068(3) -0.008(3) -0.017(3) -0.040(3)
N14 0.077(3) 0.058(2) 0.095(3) 0.008(2) -0.022(2) -0.0259(19)
C43 0.053(2) 0.0397(18) 0.096(3) 0.0089(19) -0.022(2) -0.0148(16)
C44 0.065(3) 0.074(3) 0.121(5) 0.004(3) -0.031(3) -0.003(2)
N15 0.079(3) 0.089(3) 0.054(2) -0.0223(19) -0.0057(18) -0.027(2)
C45 0.053(2) 0.066(2) 0.057(2) -0.0199(19) 0.0053(17) -0.0163(18)
C46 0.157(6) 0.054(3) 0.092(4) -0.014(3) 0.053(4) -0.033(3)

loop_
_atom_type_symbol
_atom_type_description
_atom_type_scat_dispersion_real
_atom_type_scat_dispersion_imag
_atom_type_scat_source
C C 0.0033 0.0016 'International Tables Vol C Tables 4.2.6.8 and 6.1.1.4'
H H 0.0000 0.0000 'International Tables Vol C Tables 4.2.6.8 and 6.1.1.4'
N N 0.0061 0.0033 'International Tables Vol C Tables 4.2.6.8 and 6.1.1.4'
O O 0.0106 0.0060 'International Tables Vol C Tables 4.2.6.8 and 6.1.1.4'
F F 0.0171 0.0103 'International Tables Vol C Tables 4.2.6.8 and 6.1.1.4'
S S 0.1246 0.1234 'International Tables Vol C Tables 4.2.6.8 and 6.1.1.4'
Zn Zn 0.2839 1.4301 'International Tables Vol C Tables 4.2.6.8 and 6.1.1.4'

loop_
_geom_angle_atom_site_label_1
_geom_angle_atom_site_label_2
_geom_angle_atom_site_label_3
_geom_angle
_geom_angle_site_symmetry_1
_geom_angle_site_symmetry_3
_geom_angle_publ_flag
N2 Zn1 N1 74.37(7) . . ?
N2 Zn1 N3 75.50(8) . . ?
N1 Zn1 N3 144.12(7) . . ?
N2 Zn1 S3 108.18(6) . . ?
N1 Zn1 S3 106.07(5) . . ?
N3 Zn1 S3 101.49(6) . . ?
N2 Zn1 S1 132.42(6) . . ?
N1 Zn1 S1 80.93(5) . . ?
N3 Zn1 S1 106.14(7) . . ?
S3 Zn1 S1 117.56(2) . . ?
N5 Zn2 N4 74.74(6) . . ?
N5 Zn2 N6 75.60(6) . . ?
N4 Zn2 N6 143.44(7) . . ?
N5 Zn2 S5 103.55(5) . . ?
N4 Zn2 S5 105.91(5) . . ?
N6 Zn2 S5 101.41(5) . . ?
N5 Zn2 S3 135.96(5) . . ?
N4 Zn2 S3 84.07(5) . . ?
N6 Zn2 S3 103.21(5) . . ?
S5 Zn2 S3 119.39(2) . . ?
N8 Zn3 N7 74.50(8) . . ?
N8 Zn3 N9 74.29(8) . . ?
N7 Zn3 N9 140.91(8) . . ?
N8 Zn3 S1 106.16(6) . . ?
N7 Zn3 S1 106.83(5) . . ?
N9 Zn3 S1 104.01(6) . . ?
N8 Zn3 S5 133.63(6) . . ?
N7 Zn3 S5 84.04(5) . . ?
N9 Zn3 S5 101.18(5) . . ?
S1 Zn3 S5 119.37(2) . . ?
C1 S1 Zn3 102.65(7) . . ?
C1 S1 Zn1 89.75(7) . . ?
Zn3 S1 Zn1 115.50(2) . . ?
C11 S2 C9 93.43(14) . . ?
C14 S3 Zn1 110.02(7) . . ?
C14 S3 Zn2 98.37(6) . . ?
Zn1 S3 Zn2 117.01(2) . . ?
C24 S4 C22 92.42(10) . . ?
C27 S5 Zn2 105.62(7) . . ?
C27 S5 Zn3 98.23(7) . . ?
Zn2 S5 Zn3 119.97(2) . . ?
C37 S6 C35 94.02(11) . . ?
C3 N1 C2 122.16(19) . . ?
C3 N1 Zn1 118.92(15) . . ?
C2 N1 Zn1 118.01(13) . . ?
C8 N2 C4 121.6(2) . . ?
C8 N2 Zn1 120.20(17) . . ?
C4 N2 Zn1 118.03(15) . . ?
C9 N3 C10 109.7(2) . . ?
C9 N3 Zn1 111.82(16) . . ?
C10 N3 Zn1 106.12(16) . . ?
C9 N3 H3 110(2) . . ?
C10 N3 H3 106(2) . . ?
Zn1 N3 H3 112(2) . . ?
C16 N4 C15 125.78(17) . . ?
C16 N4 Zn2 118.90(14) . . ?
C15 N4 Zn2 115.21(12) . . ?
C21 N5 C17 121.67(17) . . ?
C21 N5 Zn2 120.22(13) . . ?
C17 N5 Zn2 117.69(13) . . ?
C23 N6 C22 109.99(16) . . ?
C23 N6 Zn2 108.70(13) . . ?
C22 N6 Zn2 111.32(12) . . ?
C23 N6 H6 105.3(19) . . ?
C22 N6 H6 106.9(19) . . ?
Zn2 N6 H6 114.4(19) . . ?
C29 N7 C28 125.0(2) . . ?
C29 N7 Zn3 118.90(17) . . ?
C28 N7 Zn3 114.95(14) . . ?
C34 N8 C30 122.0(2) . . ?
C34 N8 Zn3 119.98(19) . . ?
C30 N8 Zn3 117.73(17) . . ?
C35 N9 C36 108.20(18) . . ?
C35 N9 Zn3 110.35(16) . . ?
C36 N9 Zn3 107.17(15) . . ?
C35 N9 H9 106(2) . . ?
C36 N9 H9 106(2) . . ?
Zn3 N9 H9 119(2) . . ?
C2 C1 S1 111.08(15) . . ?
C2 C1 H1A 109.4 . . ?
S1 C1 H1A 109.4 . . ?
C2 C1 H1B 109.4 . . ?
S1 C1 H1B 109.4 . . ?
H1A C1 H1B 108.0 . . ?
N1 C2 C1 108.80(17) . . ?
N1 C2 H2A 109.9 . . ?
C1 C2 H2A 109.9 . . ?
N1 C2 H2B 109.9 . . ?
C1 C2 H2B 109.9 . . ?
H2A C2 H2B 108.3 . . ?
N1 C3 C4 114.4(2) . . ?
N1 C3 C12 124.8(2) . . ?
C4 C3 C12 120.7(2) . . ?
N2 C4 C5 120.9(2) . . ?
N2 C4 C3 113.3(2) . . ?
C5 C4 C3 125.6(2) . . ?
C4 C5 C6 117.7(3) . . ?
C4 C5 H5 121.2 . . ?
C6 C5 H5 121.2 . . ?
C7 C6 C5 121.0(3) . . ?
C7 C6 H6A 119.5 . . ?
C5 C6 H6A 119.5 . . ?
C6 C7 C8 118.0(3) . . ?
C6 C7 H7 121.0 . . ?
C8 C7 H7 121.0 . . ?
N2 C8 C7 120.8(3) . . ?
N2 C8 C9 115.0(2) . . ?
C7 C8 C9 124.1(2) . . ?
N3 C9 C13 111.1(2) . . ?
N3 C9 C8 109.9(2) . . ?
C13 C9 C8 108.9(3) . . ?
N3 C9 S2 105.7(2) . . ?
C13 C9 S2 111.54(18) . . ?
C8 C9 S2 109.59(17) . . ?
N3 C10 C11 107.3(3) . . ?
N3 C10 H10A 110.3 . . ?
C11 C10 H10A 110.3 . . ?
N3 C10 H10B 110.3 . . ?
C11 C10 H10B 110.3 . . ?
H10A C10 H10B 108.5 . . ?
C10 C11 S2 104.4(3) . . ?
C10 C11 H11A 110.9 . . ?
S2 C11 H11A 110.9 . . ?
C10 C11 H11B 110.9 . . ?
S2 C11 H11B 110.9 . . ?
H11A C11 H11B 108.9 . . ?
C3 C12 H12A 109.5 . . ?
C3 C12 H12B 109.5 . . ?
H12A C12 H12B 109.5 . . ?
C3 C12 H12C 109.5 . . ?
H12A C12 H12C 109.5 . . ?
H12B C12 H12C 109.5 . . ?
C9 C13 H13A 109.5 . . ?
C9 C13 H13B 109.5 . . ?
H13A C13 H13B 109.5 . . ?
C9 C13 H13C 109.5 . . ?
H13A C13 H13C 109.5 . . ?
H13B C13 H13C 109.5 . . ?
C15 C14 S3 115.14(14) . . ?
C15 C14 H14A 108.5 . . ?
S3 C14 H14A 108.5 . . ?
C15 C14 H14B 108.5 . . ?
S3 C14 H14B 108.5 . . ?
H14A C14 H14B 107.5 . . ?
N4 C15 C14 109.08(16) . . ?
N4 C15 H15A 109.9 . . ?
C14 C15 H15A 109.9 . . ?
N4 C15 H15B 109.9 . . ?
C14 C15 H15B 109.9 . . ?
H15A C15 H15B 108.3 . . ?
N4 C16 C25 127.38(19) . . ?
N4 C16 C17 113.91(17) . . ?
C25 C16 C17 118.71(18) . . ?
N5 C17 C18 120.80(19) . . ?
N5 C17 C16 113.57(17) . . ?
C18 C17 C16 125.57(18) . . ?
C17 C18 C19 118.13(19) . . ?
C17 C18 H18 120.9 . . ?
C19 C18 H18 120.9 . . ?
C20 C19 C18 120.4(2) . . ?
C20 C19 H19 119.8 . . ?
C18 C19 H19 119.8 . . ?
C19 C20 C21 118.1(2) . . ?
C19 C20 H20 121.0 . . ?
C21 C20 H20 121.0 . . ?
N5 C21 C20 120.90(19) . . ?
N5 C21 C22 115.35(17) . . ?
C20 C21 C22 123.75(18) . . ?
N6 C22 C26 110.14(17) . . ?
N6 C22 C21 110.25(16) . . ?
C26 C22 C21 111.25(17) . . ?
N6 C22 S4 106.75(13) . . ?
C26 C22 S4 110.51(14) . . ?
C21 C22 S4 107.81(14) . . ?
N6 C23 C24 106.90(18) . . ?
N6 C23 H23A 110.3 . . ?
C24 C23 H23A 110.3 . . ?
N6 C23 H23B 110.3 . . ?
C24 C23 H23B 110.3 . . ?
H23A C23 H23B 108.6 . . ?
C23 C24 S4 104.21(15) . . ?
C23 C24 H24A 110.9 . . ?
S4 C24 H24A 110.9 . . ?
C23 C24 H24B 110.9 . . ?
S4 C24 H24B 110.9 . . ?
H24A C24 H24B 108.9 . . ?
C16 C25 H25A 109.5 . . ?
C16 C25 H25B 109.5 . . ?
H25A C25 H25B 109.5 . . ?
C16 C25 H25C 109.5 . . ?
H25A C25 H25C 109.5 . . ?
H25B C25 H25C 109.5 . . ?
C22 C26 H26A 109.5 . . ?
C22 C26 H26B 109.5 . . ?
H26A C26 H26B 109.5 . . ?
C22 C26 H26C 109.5 . . ?
H26A C26 H26C 109.5 . . ?
H26B C26 H26C 109.5 . . ?
C28 C27 S5 114.38(15) . . ?
C28 C27 H27A 108.7 . . ?
S5 C27 H27A 108.7 . . ?
C28 C27 H27B 108.7 . . ?
S5 C27 H27B 108.7 . . ?
H27A C27 H27B 107.6 . . ?
N7 C28 C27 107.98(18) . . ?
N7 C28 H28A 110.1 . . ?
C27 C28 H28A 110.1 . . ?
N7 C28 H28B 110.1 . . ?
C27 C28 H28B 110.1 . . ?
H28A C28 H28B 108.4 . . ?
N7 C29 C38 128.0(2) . . ?
N7 C29 C30 113.8(2) . . ?
C38 C29 C30 118.1(2) . . ?
N8 C30 C31 120.4(3) . . ?
N8 C30 C29 113.8(2) . . ?
C31 C30 C29 125.6(3) . . ?
C30 C31 C32 118.0(3) . . ?
C30 C31 H31 121.0 . . ?
C32 C31 H31 121.0 . . ?
C33 C32 C31 120.7(3) . . ?
C33 C32 H32 119.7 . . ?
C31 C32 H32 119.7 . . ?
C32 C33 C34 118.1(3) . . ?
C32 C33 H33 121.0 . . ?
C34 C33 H33 121.0 . . ?
N8 C34 C33 120.8(3) . . ?
N8 C34 C35 115.6(2) . . ?
C33 C34 C35 123.6(3) . . ?
N9 C35 C34 109.1(2) . . ?
N9 C35 C39 111.8(2) . . ?
C34 C35 C39 110.2(2) . . ?
N9 C35 S6 105.95(17) . . ?
C34 C35 S6 109.86(18) . . ?
C39 C35 S6 109.90(18) . . ?
N9 C36 C37 108.2(2) . . ?
N9 C36 H36A 110.1 . . ?
C37 C36 H36A 110.1 . . ?
N9 C36 H36B 110.1 . . ?
C37 C36 H36B 110.1 . . ?
H36A C36 H36B 108.4 . . ?
C36 C37 S6 104.62(19) . . ?
C36 C37 H37A 110.8 . . ?
S6 C37 H37A 110.8 . . ?
C36 C37 H37B 110.8 . . ?
S6 C37 H37B 110.8 . . ?
H37A C37 H37B 108.9 . . ?
C29 C38 H38A 109.5 . . ?
C29 C38 H38B 109.5 . . ?
H38A C38 H38B 109.5 . . ?
C29 C38 H38C 109.5 . . ?
H38A C38 H38C 109.5 . . ?
H38B C38 H38C 109.5 . . ?
C35 C39 H39A 109.5 . . ?
C35 C39 H39B 109.5 . . ?
H39A C39 H39B 109.5 . . ?
C35 C39 H39C 109.5 . . ?
H39A C39 H39C 109.5 . . ?
H39B C39 H39C 109.5 . . ?
O3 N10 O1 118.7(3) . . ?
O3 N10 O2 121.9(3) . . ?
O1 N10 O2 119.4(3) . . ?
O4 N11 O5 127.9(3) . . ?
O4 N11 O6 115.5(3) . . ?
O5 N11 O6 115.0(3) . . ?
O23 N12 O21 118.6(9) . . ?
O23 N12 O22 127.2(10) . . ?
O21 N12 O22 114.1(12) . . ?
O9 S7 O7 116.3(9) . . ?
O9 S7 O8 115.9(8) . . ?
O7 S7 O8 114.3(9) . . ?
O9 S7 C40 100.0(8) . . ?
O7 S7 C40 103.2(8) . . ?
O8 S7 C40 104.0(7) . . ?
F1 C40 F3 111(2) . . ?
F1 C40 F2 105.3(19) . . ?
F3 C40 F2 102.6(18) . . ?
F1 C40 S7 116.1(16) . . ?
F3 C40 S7 112.4(16) . . ?
F2 C40 S7 108.8(14) . . ?
N13 C41 C42 178.4(5) . . ?
C41 C42 H42A 112.3 . . ?
C41 C42 H42B 108.7 . . ?
H42A C42 H42B 109.1 . . ?
C41 C42 H42C 109.7 . . ?
H42A C42 H42C 109.1 . . ?
H42B C42 H42C 107.8 . . ?
N14 C43 C44 177.4(6) . . ?
C43 C44 H44A 106.0 . . ?
C43 C44 H44B 112.9 . . ?
H44A C44 H44B 106.2 . . ?
C43 C44 H44C 114.2 . . ?
H44A C44 H44C 106.1 . . ?
H44B C44 H44C 110.8 . . ?
N15 C45 C46 174.2(5) . . ?
C45 C46 H46A 115.5 . . ?
C45 C46 H46B 113.7 . . ?
H46A C46 H46B 111.6 . . ?
C45 C46 H46C 104.8 . . ?
H46A C46 H46C 105.0 . . ?
H46B C46 H46C 105.0 . . ?

loop_
_geom_bond_atom_site_label_1
_geom_bond_atom_site_label_2
_geom_bond_distance
_geom_bond_site_symmetry_2
_geom_bond_publ_flag
Zn1 N2 2.0921(19) . ?
Zn1 N1 2.1451(18) . ?
Zn1 N3 2.193(2) . ?
Zn1 S3 2.3380(6) . ?
Zn1 S1 2.3751(6) . ?
Zn2 N5 2.0820(16) . ?
Zn2 N4 2.1367(16) . ?
Zn2 N6 2.1995(17) . ?
Zn2 S5 2.3447(5) . ?
Zn2 S3 2.3648(5) . ?
Zn3 N8 2.095(2) . ?
Zn3 N7 2.150(2) . ?
Zn3 N9 2.227(2) . ?
Zn3 S1 2.3461(6) . ?
Zn3 S5 2.3543(5) . ?
S1 C1 1.839(2) . ?
S2 C11 1.817(5) . ?
S2 C9 1.875(3) . ?
S3 C14 1.843(2) . ?
S4 C24 1.805(2) . ?
S4 C22 1.874(2) . ?
S5 C27 1.839(2) . ?
S6 C37 1.818(3) . ?
S6 C35 1.864(3) . ?
N1 C3 1.277(3) . ?
N1 C2 1.461(3) . ?
N2 C8 1.330(3) . ?
N2 C4 1.351(3) . ?
N3 C9 1.468(4) . ?
N3 C10 1.489(4) . ?
N3 H3 0.84(3) . ?
N4 C16 1.275(3) . ?
N4 C15 1.455(2) . ?
N5 C21 1.325(3) . ?
N5 C17 1.348(2) . ?
N6 C23 1.480(3) . ?
N6 C22 1.482(2) . ?
N6 H6 0.84(3) . ?
N7 C29 1.279(3) . ?
N7 C28 1.455(3) . ?
N8 C34 1.329(3) . ?
N8 C30 1.343(4) . ?
N9 C35 1.480(3) . ?
N9 C36 1.490(3) . ?
N9 H9 0.84(3) . ?
C1 C2 1.529(3) . ?
C1 H1A 0.9900 . ?
C1 H1B 0.9900 . ?
C2 H2A 0.9900 . ?
C2 H2B 0.9900 . ?
C3 C4 1.495(3) . ?
C3 C12 1.498(3) . ?
C4 C5 1.382(3) . ?
C5 C6 1.398(4) . ?
C5 H5 0.9500 . ?
C6 C7 1.384(5) . ?
C6 H6A 0.9500 . ?
C7 C8 1.395(4) . ?
C7 H7 0.9500 . ?
C8 C9 1.530(4) . ?
C9 C13 1.526(4) . ?
C10 C11 1.514(4) . ?
C10 H10A 0.9900 . ?
C10 H10B 0.9900 . ?
C11 H11A 0.9900 . ?
C11 H11B 0.9900 . ?
C12 H12A 0.9800 . ?
C12 H12B 0.9800 . ?
C12 H12C 0.9800 . ?
C13 H13A 0.9800 . ?
C13 H13B 0.9800 . ?
C13 H13C 0.9800 . ?
C14 C15 1.533(3) . ?
C14 H14A 0.9900 . ?
C14 H14B 0.9900 . ?
C15 H15A 0.9900 . ?
C15 H15B 0.9900 . ?
C16 C25 1.496(3) . ?
C16 C17 1.501(3) . ?
C17 C18 1.380(3) . ?
C18 C19 1.402(3) . ?
C18 H18 0.9500 . ?
C19 C20 1.382(3) . ?
C19 H19 0.9500 . ?
C20 C21 1.401(3) . ?
C20 H20 0.9500 . ?
C21 C22 1.525(3) . ?
C22 C26 1.524(3) . ?
C23 C24 1.521(3) . ?
C23 H23A 0.9900 . ?
C23 H23B 0.9900 . ?
C24 H24A 0.9900 . ?
C24 H24B 0.9900 . ?
C25 H25A 0.9800 . ?
C25 H25B 0.9800 . ?
C25 H25C 0.9800 . ?
C26 H26A 0.9800 . ?
C26 H26B 0.9800 . ?
C26 H26C 0.9800 . ?
C27 C28 1.530(3) . ?
C27 H27A 0.9900 . ?
C27 H27B 0.9900 . ?
C28 H28A 0.9900 . ?
C28 H28B 0.9900 . ?
C29 C38 1.496(4) . ?
C29 C30 1.503(4) . ?
C30 C31 1.388(4) . ?
C31 C32 1.402(5) . ?
C31 H31 0.9500 . ?
C32 C33 1.376(6) . ?
C32 H32 0.9500 . ?
C33 C34 1.398(4) . ?
C33 H33 0.9500 . ?
C34 C35 1.515(4) . ?
C35 C39 1.529(4) . ?
C36 C37 1.529(3) . ?
C36 H36A 0.9900 . ?
C36 H36B 0.9900 . ?
C37 H37A 0.9900 . ?
C37 H37B 0.9900 . ?
C38 H38A 0.9800 . ?
C38 H38B 0.9800 . ?
C38 H38C 0.9800 . ?
C39 H39A 0.9800 . ?
C39 H39B 0.9800 . ?
C39 H39C 0.9800 . ?
O1 N10 1.223(4) . ?
O2 N10 1.243(3) . ?
O3 N10 1.210(3) . ?
O4 N11 1.189(3) . ?
O5 N11 1.220(3) . ?
O6 N11 1.265(4) . ?
O21 N12 1.240(10) . ?
O22 N12 1.249(14) . ?
O23 N12 1.178(15) . ?
S7 O9 1.438(18) . ?
S7 O7 1.455(18) . ?
S7 O8 1.469(10) . ?
S7 C40 1.81(2) . ?
C40 F1 1.28(2) . ?
C40 F3 1.34(3) . ?
C40 F2 1.41(3) . ?
N13 C41 1.151(6) . ?
C41 C42 1.478(7) . ?
C42 H42A 0.9599 . ?
C42 H42B 0.9600 . ?
C42 H42C 0.9600 . ?
N14 C43 1.123(6) . ?
C43 C44 1.429(7) . ?
C44 H44A 0.9598 . ?
C44 H44B 0.9599 . ?
C44 H44C 0.9599 . ?
N15 C45 1.150(5) . ?
C45 C46 1.370(6) . ?
C46 H46A 0.9598 . ?
C46 H46B 0.9599 . ?
C46 H46C 0.9601 . ?

loop_
_geom_hbond_atom_site_label_D
_geom_hbond_atom_site_label_H
_geom_hbond_atom_site_label_A
_geom_hbond_distance_DH
_geom_hbond_distance_HA
_geom_hbond_distance_DA
_geom_hbond_angle_DHA
_geom_hbond_site_symmetry_A
_geom_hbond_publ_flag
N3 H3 O1 0.84(3) 2.13(3) 2.970(3) 174(3) . yes
N6 H6 O1 0.84(3) 2.13(3) 2.899(3) 152(3) . yes
N9 H9 O2 0.84(3) 2.20(3) 2.996(4) 160(3) . yes

loop_
_geom_torsion_atom_site_label_1
_geom_torsion_atom_site_label_2
_geom_torsion_atom_site_label_3
_geom_torsion_atom_site_label_4
_geom_torsion
_geom_torsion_site_symmetry_1
_geom_torsion_site_symmetry_2
_geom_torsion_site_symmetry_3
_geom_torsion_site_symmetry_4
_geom_torsion_publ_flag
Zn3 S1 C1 C2 173.46(14) . . . . ?
Zn1 S1 C1 C2 57.34(15) . . . . ?
C3 N1 C2 C1 174.0(2) . . . . ?
Zn1 N1 C2 C1 5.0(2) . . . . ?
S1 C1 C2 N1 -45.9(2) . . . . ?
C2 N1 C3 C4 -168.3(2) . . . . ?
Zn1 N1 C3 C4 0.5(3) . . . . ?
C2 N1 C3 C12 8.1(4) . . . . ?
Zn1 N1 C3 C12 177.0(2) . . . . ?
C8 N2 C4 C5 -2.3(4) . . . . ?
Zn1 N2 C4 C5 172.7(2) . . . . ?
C8 N2 C4 C3 173.7(2) . . . . ?
Zn1 N2 C4 C3 -11.3(3) . . . . ?
N1 C3 C4 N2 6.8(3) . . . . ?
C12 C3 C4 N2 -169.8(3) . . . . ?
N1 C3 C4 C5 -177.4(3) . . . . ?
C12 C3 C4 C5 6.0(5) . . . . ?
N2 C4 C5 C6 0.6(5) . . . . ?
C3 C4 C5 C6 -174.8(3) . . . . ?
C4 C5 C6 C7 1.3(5) . . . . ?
C5 C6 C7 C8 -1.6(5) . . . . ?
C4 N2 C8 C7 2.0(4) . . . . ?
Zn1 N2 C8 C7 -172.9(2) . . . . ?
C4 N2 C8 C9 179.2(2) . . . . ?
Zn1 N2 C8 C9 4.3(3) . . . . ?
C6 C7 C8 N2 0.0(5) . . . . ?
C6 C7 C8 C9 -177.0(3) . . . . ?
C10 N3 C9 C13 -150.6(2) . . . . ?
Zn1 N3 C9 C13 91.9(2) . . . . ?
C10 N3 C9 C8 88.8(3) . . . . ?
Zn1 N3 C9 C8 -28.7(3) . . . . ?
C10 N3 C9 S2 -29.5(2) . . . . ?
Zn1 N3 C9 S2 -146.93(11) . . . . ?
N2 C8 C9 N3 16.9(3) . . . . ?
C7 C8 C9 N3 -166.0(3) . . . . ?
N2 C8 C9 C13 -105.0(3) . . . . ?
C7 C8 C9 C13 72.1(4) . . . . ?
N2 C8 C9 S2 132.7(2) . . . . ?
C7 C8 C9 S2 -50.2(4) . . . . ?
C11 S2 C9 N3 4.14(19) . . . . ?
C11 S2 C9 C13 125.1(2) . . . . ?
C11 S2 C9 C8 -114.3(2) . . . . ?
C9 N3 C10 C11 47.5(3) . . . . ?
Zn1 N3 C10 C11 168.5(2) . . . . ?
N3 C10 C11 S2 -41.4(3) . . . . ?
C9 S2 C11 C10 21.0(2) . . . . ?
Zn1 S3 C14 C15 103.38(14) . . . . ?
Zn2 S3 C14 C15 -19.45(15) . . . . ?
C16 N4 C15 C14 128.8(2) . . . . ?
Zn2 N4 C15 C14 -47.33(19) . . . . ?
S3 C14 C15 N4 43.0(2) . . . . ?
C15 N4 C16 C25 6.5(3) . . . . ?
Zn2 N4 C16 C25 -177.43(17) . . . . ?
C15 N4 C16 C17 -173.38(17) . . . . ?
Zn2 N4 C16 C17 2.7(2) . . . . ?
C21 N5 C17 C18 -1.6(3) . . . . ?
Zn2 N5 C17 C18 170.91(15) . . . . ?
C21 N5 C17 C16 175.73(17) . . . . ?
Zn2 N5 C17 C16 -11.8(2) . . . . ?
N4 C16 C17 N5 5.8(2) . . . . ?
C25 C16 C17 N5 -174.11(18) . . . . ?
N4 C16 C17 C18 -177.0(2) . . . . ?
C25 C16 C17 C18 3.0(3) . . . . ?
N5 C17 C18 C19 -0.4(3) . . . . ?
C16 C17 C18 C19 -177.4(2) . . . . ?
C17 C18 C19 C20 1.5(3) . . . . ?
C18 C19 C20 C21 -0.6(4) . . . . ?
C17 N5 C21 C20 2.5(3) . . . . ?
Zn2 N5 C21 C20 -169.80(16) . . . . ?
C17 N5 C21 C22 -177.85(17) . . . . ?
Zn2 N5 C21 C22 9.8(2) . . . . ?
C19 C20 C21 N5 -1.4(3) . . . . ?
C19 C20 C21 C22 179.0(2) . . . . ?
C23 N6 C22 C26 -142.22(18) . . . . ?
Zn2 N6 C22 C26 97.23(16) . . . . ?
C23 N6 C22 C21 94.63(19) . . . . ?
Zn2 N6 C22 C21 -25.92(19) . . . . ?
C23 N6 C22 S4 -22.21(19) . . . . ?
Zn2 N6 C22 S4 -142.76(9) . . . . ?
N5 C21 C22 N6 11.8(2) . . . . ?
C20 C21 C22 N6 -168.5(2) . . . . ?
N5 C21 C22 C26 -110.7(2) . . . . ?
C20 C21 C22 C26 68.9(3) . . . . ?
N5 C21 C22 S4 128.00(16) . . . . ?
C20 C21 C22 S4 -52.4(2) . . . . ?
C24 S4 C22 N6 -3.98(16) . . . . ?
C24 S4 C22 C26 115.79(17) . . . . ?
C24 S4 C22 C21 -122.43(15) . . . . ?
C22 N6 C23 C24 44.4(2) . . . . ?
Zn2 N6 C23 C24 166.50(15) . . . . ?
N6 C23 C24 S4 -45.2(2) . . . . ?
C22 S4 C24 C23 27.57(18) . . . . ?
Zn2 S5 C27 C28 99.26(15) . . . . ?
Zn3 S5 C27 C28 -25.12(16) . . . . ?
C29 N7 C28 C27 119.3(2) . . . . ?
Zn3 N7 C28 C27 -48.2(2) . . . . ?
S5 C27 C28 N7 47.9(2) . . . . ?
C28 N7 C29 C38 6.6(4) . . . . ?
Zn3 N7 C29 C38 173.6(2) . . . . ?
C28 N7 C29 C30 -169.6(2) . . . . ?
Zn3 N7 C29 C30 -2.6(3) . . . . ?
C34 N8 C30 C31 -2.2(4) . . . . ?
Zn3 N8 C30 C31 171.8(2) . . . . ?
C34 N8 C30 C29 173.0(2) . . . . ?
Zn3 N8 C30 C29 -13.1(3) . . . . ?
N7 C29 C30 N8 10.1(3) . . . . ?
C38 C29 C30 N8 -166.5(2) . . . . ?
N7 C29 C30 C31 -175.1(3) . . . . ?
C38 C29 C30 C31 8.3(4) . . . . ?
N8 C30 C31 C32 0.3(5) . . . . ?
C29 C30 C31 C32 -174.3(3) . . . . ?
C30 C31 C32 C33 1.3(6) . . . . ?
C31 C32 C33 C34 -1.0(6) . . . . ?
C30 N8 C34 C33 2.5(4) . . . . ?
Zn3 N8 C34 C33 -171.3(2) . . . . ?
C30 N8 C34 C35 -177.9(2) . . . . ?
Zn3 N8 C34 C35 8.3(3) . . . . ?
C32 C33 C34 N8 -0.9(5) . . . . ?
C32 C33 C34 C35 179.5(3) . . . . ?
C36 N9 C35 C34 84.3(2) . . . . ?
Zn3 N9 C35 C34 -32.6(2) . . . . ?
C36 N9 C35 C39 -153.6(2) . . . . ?
Zn3 N9 C35 C39 89.5(2) . . . . ?
C36 N9 C35 S6 -33.9(2) . . . . ?
Zn3 N9 C35 S6 -150.83(12) . . . . ?
N8 C34 C35 N9 17.4(3) . . . . ?
C33 C34 C35 N9 -162.9(3) . . . . ?
N8 C34 C35 C39 -105.6(2) . . . . ?
C33 C34 C35 C39 74.0(3) . . . . ?
N8 C34 C35 S6 133.2(2) . . . . ?
C33 C34 C35 S6 -47.2(3) . . . . ?
C37 S6 C35 N9 10.1(2) . . . . ?
C37 S6 C35 C34 -107.60(19) . . . . ?
C37 S6 C35 C39 131.0(2) . . . . ?
C35 N9 C36 C37 47.9(3) . . . . ?
Zn3 N9 C36 C37 166.84(19) . . . . ?
N9 C36 C37 S6 -37.8(3) . . . . ?
C35 S6 C37 C36 15.4(2) . . . . ?
O9 S7 C40 F1 -63.9(17) . . . . ?
O7 S7 C40 F1 56.4(18) . . . . ?
O8 S7 C40 F1 176.0(18) . . . . ?
O9 S7 C40 F3 64.8(17) . . . . ?
O7 S7 C40 F3 -175(2) . . . . ?
O8 S7 C40 F3 -55.4(16) . . . . ?
O9 S7 C40 F2 177.7(18) . . . . ?
O7 S7 C40 F2 -62.1(16) . . . . ?
O8 S7 C40 F2 57.5(14) . . . . ?
